data_4507979
loop_
_publ_author_name
'Helttunen, Kaisa'
'Lehtovaara, Lauri'
'H\"akkinen, Hannu'
'Nissinen, Maija'

_publ_section_title
;
 Crystal Structures and Density Functional Theory Calculations ofo-
 andp-Nitroaniline Derivatives: Combined Effect of Hydrogen Bonding and
 Aromatic Interactions on Dimerization Energy
;
_journal_issue 8
_journal_name_full 'Crystal Growth &amp; Design'
_journal_page_first 3603
_journal_paper_doi 10.1021/cg4005714
_journal_volume 13
_journal_year 2013
_chemical_formula_moiety 'C13 H18 N2 O5'
_chemical_formula_sum 'C13 H18 N2 O5'
_chemical_formula_weight 282.29
_chemical_melting_point 144.5(5)
_chemical_name_systematic
; 
 tert-butyl (2-((4-nitrophenyl)amino)ethyl) carbonate 
;
_space_group_IT_number 14
_symmetry_cell_setting monoclinic
_symmetry_space_group_name_Hall '-P 2ybc'
_symmetry_space_group_name_H-M 'P 1 21/c 1'
_atom_sites_solution_hydrogens geom
_atom_sites_solution_primary direct
_atom_sites_solution_secondary difmap
_audit_creation_method SHELXL-97
_cell_angle_alpha 90.00
_cell_angle_beta 94.3870(1)
_cell_angle_gamma 90.00
_cell_formula_units_Z 4
_cell_length_a 11.90070(10)
_cell_length_b 16.0041(2)
_cell_length_c 7.37630(10)
_cell_measurement_reflns_used 2021
_cell_measurement_temperature 173(2)
_cell_measurement_theta_max 67.07
_cell_measurement_theta_min 4.64
_cell_volume 1400.77(3)
_computing_cell_refinement 'SHELXL-97 (Sheldrick, 1997)'
_computing_data_collection 'COLLECT 2000'
_computing_data_reduction 'DENZO-SMN (Otwinowski & Minor, 1997)'
_computing_structure_refinement 'SHELXL-97 (Sheldrick, 1997)'
_computing_structure_solution 'SHELXS-97 (Sheldrick, 1990)'
_diffrn_ambient_temperature 173(2)
_diffrn_measured_fraction_theta_full 0.965
_diffrn_measured_fraction_theta_max 0.965
_diffrn_measurement_device_type 'Bruker Nonius Kappa Apex II CCD'
_diffrn_measurement_method 'phi and omega scans'
_diffrn_radiation_monochromator graphite
_diffrn_radiation_source 'fine-focus sealed tube'
_diffrn_radiation_type CuK\a
_diffrn_radiation_wavelength 1.54178
_diffrn_reflns_av_R_equivalents 0.0689
_diffrn_reflns_av_sigmaI/netI 0.0554
_diffrn_reflns_limit_h_max 14
_diffrn_reflns_limit_h_min -14
_diffrn_reflns_limit_k_max 18
_diffrn_reflns_limit_k_min -15
_diffrn_reflns_limit_l_max 8
_diffrn_reflns_limit_l_min -8
_diffrn_reflns_number 3944
_diffrn_reflns_theta_full 67.07
_diffrn_reflns_theta_max 67.07
_diffrn_reflns_theta_min 4.64
_exptl_absorpt_coefficient_mu 0.870
_exptl_absorpt_correction_T_max 0.8806
_exptl_absorpt_correction_T_min 0.8119
_exptl_absorpt_correction_type multi-scan
_exptl_absorpt_process_details
;
Denzo (Otwinowski, Majewski, Borek & Minor,2003)
;
_exptl_crystal_colour yellow
_exptl_crystal_density_diffrn 1.339
_exptl_crystal_density_method 'not measured'
_exptl_crystal_description block
_exptl_crystal_F_000 600
_exptl_crystal_size_max 0.25
_exptl_crystal_size_mid 0.20
_exptl_crystal_size_min 0.15
_refine_diff_density_max 0.215
_refine_diff_density_min -0.286
_refine_diff_density_rms 0.069
_refine_ls_extinction_method none
_refine_ls_goodness_of_fit_ref 1.043
_refine_ls_hydrogen_treatment mixed
_refine_ls_matrix_type full
_refine_ls_number_parameters 187
_refine_ls_number_reflns 2402
_refine_ls_number_restraints 1
_refine_ls_restrained_S_all 1.043
_refine_ls_R_factor_all 0.0673
_refine_ls_R_factor_gt 0.0572
_refine_ls_shift/su_max 0.000
_refine_ls_shift/su_mean 0.000
_refine_ls_structure_factor_coef Fsqd
_refine_ls_weighting_details 'calc w=1/[\s^2^(Fo^2^)+(0.1007P)^2^+0.3545P] where P=(Fo^2^+2Fc^2^)/3'
_refine_ls_weighting_scheme calc
_refine_ls_wR_factor_gt 0.1522
_refine_ls_wR_factor_ref 0.1614
_reflns_number_gt 2021
_reflns_number_total 2402
_reflns_threshold_expression >2sigma(I)
_cod_data_source_file cg4005714_si_002.cif
_cod_data_source_block 5B
_cod_depositor_comments
;
The following automatic conversions were performed:

'_chemical_melting_point' value '144-145' was changed to '144.5(5)' -
the average value was taken and precision was estimated.

Automatic conversion script
Id: cif_fix_values 1891 2012-01-12 08:04:46Z andrius 
;
_cod_original_sg_symbol_H-M P2(1)/c
_cod_database_code 4507979

loop_
_symmetry_equiv_pos_as_xyz
'x, y, z'
'-x, y+1/2, -z+1/2'
'-x, -y, -z'
'x, -y-1/2, z-1/2'

loop_
_atom_site_label
_atom_site_type_symbol
_atom_site_fract_x
_atom_site_fract_y
_atom_site_fract_z
_atom_site_U_iso_or_equiv
_atom_site_adp_type
_atom_site_occupancy
_atom_site_symmetry_multiplicity
_atom_site_calc_flag
_atom_site_refinement_flags
O1 O 0.15198(11) 1.03985(9) 0.45037(17) 0.0341(4) Uani 1 1 d .
O2 O 0.12431(13) 1.07923(9) 0.15409(18) 0.0422(4) Uani 1 1 d .
O3 O 0.15916(11) 0.94638(9) 0.24462(17) 0.0326(4) Uani 1 1 d .
O4 O 0.60567(14) 0.50735(11) 0.3424(3) 0.0608(5) Uani 1 1 d .
O5 O 0.46279(16) 0.44666(11) 0.2031(3) 0.0621(5) Uani 1 1 d .
N1 N 0.30772(13) 0.82022(10) 0.1335(2) 0.0321(4) Uani 1 1 d D
H1N H 0.3458(18) 0.8640(12) 0.173(3) 0.039 Uiso 1 1 d D
N2 N 0.51158(16) 0.51021(11) 0.2601(3) 0.0430(5) Uani 1 1 d .
C1 C 0.1536(2) 1.10738(15) 0.7303(3) 0.0452(6) Uani 1 1 d .
H1A H 0.0943 1.0683 0.7595 0.068 Uiso 1 1 calc R
H1B H 0.1452 1.1598 0.7967 0.068 Uiso 1 1 calc R
H1C H 0.2275 1.0829 0.7656 0.068 Uiso 1 1 calc R
C2 C 0.2423(2) 1.17709(14) 0.4721(3) 0.0448(6) Uani 1 1 d .
H2A H 0.3131 1.1478 0.5057 0.067 Uiso 1 1 calc R
H2B H 0.2424 1.2311 0.5348 0.067 Uiso 1 1 calc R
H2C H 0.2348 1.1862 0.3404 0.067 Uiso 1 1 calc R
C3 C 0.0304(2) 1.16341(15) 0.4687(3) 0.0472(6) Uani 1 1 d .
H3A H 0.0261 1.1747 0.3378 0.071 Uiso 1 1 calc R
H3B H 0.0216 1.2158 0.5349 0.071 Uiso 1 1 calc R
H3C H -0.0298 1.1246 0.4957 0.071 Uiso 1 1 calc R
C4 C 0.14410(17) 1.12477(12) 0.5271(3) 0.0342(5) Uani 1 1 d .
C5 C 0.14390(15) 1.02809(13) 0.2713(3) 0.0311(4) Uani 1 1 d .
C6 C 0.15856(16) 0.92096(13) 0.0555(3) 0.0340(5) Uani 1 1 d .
H6A H 0.2124 0.9551 -0.0088 0.041 Uiso 1 1 calc R
H6B H 0.0824 0.9280 -0.0065 0.041 Uiso 1 1 calc R
C7 C 0.19270(16) 0.83064(12) 0.0563(3) 0.0323(5) Uani 1 1 d .
H7A H 0.1412 0.7979 0.1282 0.039 Uiso 1 1 calc R
H7B H 0.1861 0.8089 -0.0697 0.039 Uiso 1 1 calc R
C8 C 0.35629(15) 0.74463(12) 0.1629(2) 0.0294(4) Uani 1 1 d .
C9 C 0.46383(15) 0.73883(12) 0.2589(3) 0.0319(5) Uani 1 1 d .
H9 H 0.5018 0.7883 0.3003 0.038 Uiso 1 1 calc R
C10 C 0.51369(16) 0.66263(13) 0.2927(3) 0.0339(5) Uani 1 1 d .
H10 H 0.5852 0.6592 0.3591 0.041 Uiso 1 1 calc R
C11 C 0.45894(16) 0.59040(12) 0.2292(3) 0.0341(5) Uani 1 1 d .
C12 C 0.35378(17) 0.59384(13) 0.1327(3) 0.0350(5) Uani 1 1 d .
H12 H 0.3175 0.5440 0.0892 0.042 Uiso 1 1 calc R
C13 C 0.30312(16) 0.67014(13) 0.1010(3) 0.0324(5) Uani 1 1 d .
H13 H 0.2310 0.6727 0.0363 0.039 Uiso 1 1 calc R

loop_
_atom_site_aniso_label
_atom_site_aniso_U_11
_atom_site_aniso_U_22
_atom_site_aniso_U_33
_atom_site_aniso_U_23
_atom_site_aniso_U_13
_atom_site_aniso_U_12
O1 0.0433(8) 0.0307(8) 0.0281(7) 0.0013(5) 0.0020(6) 0.0059(6)
O2 0.0584(9) 0.0375(8) 0.0299(8) 0.0046(6) -0.0016(6) 0.0134(7)
O3 0.0386(7) 0.0307(8) 0.0282(7) 0.0000(5) 0.0004(5) 0.0042(6)
O4 0.0453(10) 0.0446(10) 0.0907(14) 0.0070(9) -0.0062(9) 0.0127(7)
O5 0.0687(11) 0.0298(9) 0.0863(14) -0.0083(9) -0.0035(10) 0.0059(8)
N1 0.0313(8) 0.0262(8) 0.0384(9) -0.0029(7) -0.0007(7) -0.0008(7)
N2 0.0443(10) 0.0333(10) 0.0517(11) 0.0000(8) 0.0064(8) 0.0057(8)
C1 0.0648(14) 0.0402(12) 0.0310(11) -0.0016(9) 0.0070(10) 0.0071(11)
C2 0.0500(12) 0.0421(13) 0.0422(12) 0.0018(10) 0.0037(9) -0.0042(10)
C3 0.0486(12) 0.0441(13) 0.0500(13) 0.0043(10) 0.0104(10) 0.0174(10)
C4 0.0414(10) 0.0280(10) 0.0335(10) -0.0006(8) 0.0053(8) 0.0062(8)
C5 0.0304(9) 0.0315(10) 0.0309(10) 0.0018(8) -0.0001(7) 0.0058(8)
C6 0.0346(9) 0.0389(11) 0.0279(10) -0.0023(8) -0.0010(7) 0.0046(8)
C7 0.0314(9) 0.0340(11) 0.0310(10) -0.0035(8) -0.0009(7) 0.0004(8)
C8 0.0313(9) 0.0303(10) 0.0273(9) -0.0018(8) 0.0066(7) -0.0008(7)
C9 0.0302(9) 0.0295(10) 0.0359(10) -0.0031(8) 0.0016(8) -0.0040(7)
C10 0.0278(9) 0.0368(11) 0.0370(11) -0.0012(9) 0.0027(7) -0.0014(8)
C11 0.0372(10) 0.0286(11) 0.0371(10) -0.0002(8) 0.0066(8) 0.0031(8)
C12 0.0388(10) 0.0298(10) 0.0364(10) -0.0047(8) 0.0024(8) -0.0045(8)
C13 0.0310(9) 0.0319(11) 0.0339(10) -0.0042(8) 0.0001(7) -0.0014(8)

loop_
_atom_type_symbol
_atom_type_description
_atom_type_scat_dispersion_real
_atom_type_scat_dispersion_imag
_atom_type_scat_source
C C 0.0181 0.0091 'International Tables Vol C Tables 4.2.6.8 and 6.1.1.4'
H H 0.0000 0.0000 'International Tables Vol C Tables 4.2.6.8 and 6.1.1.4'
N N 0.0311 0.0180 'International Tables Vol C Tables 4.2.6.8 and 6.1.1.4'
O O 0.0492 0.0322 'International Tables Vol C Tables 4.2.6.8 and 6.1.1.4'

loop_
_geom_angle_atom_site_label_1
_geom_angle_atom_site_label_2
_geom_angle_atom_site_label_3
_geom_angle
C5 O1 C4 120.56(15)
C5 O3 C6 115.12(15)
C8 N1 C7 123.02(17)
C8 N1 H1N 117.4(15)
C7 N1 H1N 119.3(15)
O5 N2 O4 121.67(19)
O5 N2 C11 119.70(18)
O4 N2 C11 118.63(18)
C4 C1 H1A 109.5
C4 C1 H1B 109.5
H1A C1 H1B 109.5
C4 C1 H1C 109.5
H1A C1 H1C 109.5
H1B C1 H1C 109.5
C4 C2 H2A 109.5
C4 C2 H2B 109.5
H2A C2 H2B 109.5
C4 C2 H2C 109.5
H2A C2 H2C 109.5
H2B C2 H2C 109.5
C4 C3 H3A 109.5
C4 C3 H3B 109.5
H3A C3 H3B 109.5
C4 C3 H3C 109.5
H3A C3 H3C 109.5
H3B C3 H3C 109.5
O1 C4 C2 109.40(16)
O1 C4 C1 101.95(16)
C2 C4 C1 111.32(18)
O1 C4 C3 110.28(17)
C2 C4 C3 112.76(18)
C1 C4 C3 110.60(18)
O2 C5 O1 127.89(19)
O2 C5 O3 125.58(18)
O1 C5 O3 106.51(16)
O3 C6 C7 106.52(15)
O3 C6 H6A 110.4
C7 C6 H6A 110.4
O3 C6 H6B 110.4
C7 C6 H6B 110.4
H6A C6 H6B 108.6
N1 C7 C6 111.04(16)
N1 C7 H7A 109.4
C6 C7 H7A 109.4
N1 C7 H7B 109.4
C6 C7 H7B 109.4
H7A C7 H7B 108.0
N1 C8 C13 121.97(17)
N1 C8 C9 119.84(17)
C13 C8 C9 118.19(18)
C10 C9 C8 120.72(17)
C10 C9 H9 119.6
C8 C9 H9 119.6
C9 C10 C11 119.55(17)
C9 C10 H10 120.2
C11 C10 H10 120.2
C10 C11 C12 121.27(18)
C10 C11 N2 120.08(18)
C12 C11 N2 118.65(18)
C13 C12 C11 119.16(18)
C13 C12 H12 120.4
C11 C12 H12 120.4
C12 C13 C8 121.10(17)
C12 C13 H13 119.4
C8 C13 H13 119.4

loop_
_geom_bond_atom_site_label_1
_geom_bond_atom_site_label_2
_geom_bond_distance
O1 C5 1.330(2)
O1 C4 1.478(2)
O2 C5 1.200(2)
O3 C5 1.337(2)
O3 C6 1.453(2)
O4 N2 1.233(2)
O5 N2 1.229(3)
N1 C8 1.351(3)
N1 C7 1.451(2)
N1 H1N 0.873(16)
N2 C11 1.439(3)
C1 C4 1.520(3)
C1 H1A 0.9800
C1 H1B 0.9800
C1 H1C 0.9800
C2 C4 1.518(3)
C2 H2A 0.9800
C2 H2B 0.9800
C2 H2C 0.9800
C3 C4 1.520(3)
C3 H3A 0.9800
C3 H3B 0.9800
C3 H3C 0.9800
C6 C7 1.501(3)
C6 H6A 0.9900
C6 H6B 0.9900
C7 H7A 0.9900
C7 H7B 0.9900
C8 C13 1.409(3)
C8 C9 1.418(3)
C9 C10 1.371(3)
C9 H9 0.9500
C10 C11 1.390(3)
C10 H10 0.9500
C11 C12 1.393(3)
C12 C13 1.374(3)
C12 H12 0.9500
C13 H13 0.9500

loop_
_geom_hbond_atom_site_label_D
_geom_hbond_atom_site_label_H
_geom_hbond_atom_site_label_A
_geom_hbond_distance_DH
_geom_hbond_distance_HA
_geom_hbond_distance_DA
_geom_hbond_angle_DHA
_geom_hbond_site_symmetry_A
N1 H1N O4 0.873(16) 2.372(19) 3.168(2) 152(2) 2_655

loop_
_geom_torsion_atom_site_label_1
_geom_torsion_atom_site_label_2
_geom_torsion_atom_site_label_3
_geom_torsion_atom_site_label_4
_geom_torsion
C5 O1 C4 C2 -63.9(2)
C5 O1 C4 C1 178.17(16)
C5 O1 C4 C3 60.7(2)
C4 O1 C5 O2 -4.3(3)
C4 O1 C5 O3 177.30(14)
C6 O3 C5 O2 4.2(3)
C6 O3 C5 O1 -177.30(14)
C5 O3 C6 C7 172.30(15)
C8 N1 C7 C6 174.81(17)
O3 C6 C7 N1 -64.7(2)
C7 N1 C8 C13 7.6(3)
C7 N1 C8 C9 -172.29(17)
N1 C8 C9 C10 178.93(18)
C13 C8 C9 C10 -0.9(3)
C8 C9 C10 C11 1.1(3)
C9 C10 C11 C12 -0.4(3)
C9 C10 C11 N2 178.53(18)
O5 N2 C11 C10 -179.8(2)
O4 N2 C11 C10 -0.4(3)
O5 N2 C11 C12 -0.8(3)
O4 N2 C11 C12 178.6(2)
C10 C11 C12 C13 -0.5(3)
N2 C11 C12 C13 -179.45(18)
C11 C12 C13 C8 0.7(3)
N1 C8 C13 C12 -179.84(18)
C9 C8 C13 C12 0.0(3)
